data_7159634
loop_
_publ_author_name
'Konovalov, Aleksandr V.'
'Churusova, Svetlana G.'
'Aleksanyan, Diana V.'
'Rybalkina, Ekaterina Yu'
'Aksenova, Svetlana A.'
'Peregudov, Alexander S.'
'Klemenkova, Zinaida S.'
'Kozlov, Vladimir A.'

_publ_section_title
;
 (Aminoalkyl)diphenylphosphine sulfides: synthesis and application as
 building blocks in the design of multidentate ligands for cytotoxic
 Pd(II) complexes.
;
_journal_issue 41
_journal_name_full 'Organic &amp; biomolecular chemistry'
_journal_page_first 8379
_journal_page_last 8392
_journal_paper_doi 10.1039/d3ob01309j
_journal_volume 21
_journal_year 2023
_chemical_formula_moiety 'C25 H19 Cl F N2 O P Pd S, C H Cl3'
_chemical_formula_sum 'C26 H20 Cl4 F N2 O P Pd S'
_chemical_formula_weight 706.67
_space_group_crystal_system monoclinic
_space_group_IT_number 14
_space_group_name_Hall '-P 2ybc'
_space_group_name_H-M_alt 'P 1 21/c 1'
_atom_sites_solution_hydrogens geom
_atom_sites_solution_primary dual
_audit_creation_date 2023-07-07
_audit_creation_method
;
Olex2 1.5
(compiled 2023.03.06 svn.rbb2c1857 for OlexSys, GUI svn.r6748)
;
_audit_update_record
;
2023-07-18 deposited with the CCDC.	2023-09-28 downloaded from the CCDC.
;
_cell_angle_alpha 90
_cell_angle_beta 95.3030(10)
_cell_angle_gamma 90
_cell_formula_units_Z 4
_cell_length_a 9.4217(3)
_cell_length_b 15.3527(5)
_cell_length_c 19.3509(5)
_cell_measurement_reflns_used 9871
_cell_measurement_temperature 100
_cell_measurement_theta_max 30.54
_cell_measurement_theta_min 2.50
_cell_volume 2787.10(15)
_computing_molecular_graphics 'Olex2 1.5 (Dolomanov et al., 2009)'
_computing_publication_material 'Olex2 1.5 (Dolomanov et al., 2009)'
_computing_structure_refinement 'XL  (Sheldrick, 2008)'
_computing_structure_solution 'SHELXT 2014/4 (Sheldrick, 2014)'
_diffrn_ambient_temperature 100.00
_diffrn_measured_fraction_theta_full 1.000
_diffrn_measured_fraction_theta_max 1.000
_diffrn_measurement_device_type 'Bruker D8 Quest'
_diffrn_measurement_method '\f and \w scans'
_diffrn_radiation_type MoK\a
_diffrn_radiation_wavelength 0.71073
_diffrn_reflns_av_R_equivalents 0.0296
_diffrn_reflns_av_unetI/netI 0.0220
_diffrn_reflns_Laue_measured_fraction_full 1.000
_diffrn_reflns_Laue_measured_fraction_max 1.000
_diffrn_reflns_limit_h_max 12
_diffrn_reflns_limit_h_min -12
_diffrn_reflns_limit_k_max 17
_diffrn_reflns_limit_k_min -20
_diffrn_reflns_limit_l_max 25
_diffrn_reflns_limit_l_min -25
_diffrn_reflns_number 33648
_diffrn_reflns_point_group_measured_fraction_full 1.000
_diffrn_reflns_point_group_measured_fraction_max 1.000
_diffrn_reflns_theta_full 25.242
_diffrn_reflns_theta_max 28.000
_diffrn_reflns_theta_min 2.114
_exptl_absorpt_coefficient_mu 1.213
_exptl_absorpt_correction_T_max 0.7461
_exptl_absorpt_correction_T_min 0.4630
_exptl_absorpt_correction_type multi-scan
_exptl_absorpt_process_details
;
SADABS-2016/2 (Bruker,2016/2) was used for absorption correction.
wR2(int) was 0.1381 before and 0.0445 after correction.
The Ratio of minimum to maximum transmission is 0.6206.
The \l/2 correction factor is Not present.
;
_exptl_crystal_colour orange
_exptl_crystal_colour_primary orange
_exptl_crystal_density_diffrn 1.684
_exptl_crystal_description prism
_exptl_crystal_F_000 1408
_exptl_crystal_size_max 0.3
_exptl_crystal_size_mid 0.27
_exptl_crystal_size_min 0.16
_refine_diff_density_max 0.718
_refine_diff_density_min -0.864
_refine_diff_density_rms 0.084
_refine_ls_extinction_method none
_refine_ls_goodness_of_fit_ref 1.066
_refine_ls_hydrogen_treatment constr
_refine_ls_matrix_type full
_refine_ls_number_parameters 334
_refine_ls_number_reflns 6733
_refine_ls_number_restraints 0
_refine_ls_restrained_S_all 1.066
_refine_ls_R_factor_all 0.0274
_refine_ls_R_factor_gt 0.0246
_refine_ls_shift/su_max 0.002
_refine_ls_shift/su_mean 0.000
_refine_ls_structure_factor_coef Fsqd
_refine_ls_weighting_details 'w=1/[\s^2^(Fo^2^)+(0.0225P)^2^+2.8751P] where P=(Fo^2^+2Fc^2^)/3'
_refine_ls_weighting_scheme calc
_refine_ls_wR_factor_gt 0.0575
_refine_ls_wR_factor_ref 0.0588
_reflns_Friedel_coverage 0.000
_reflns_number_gt 6226
_reflns_number_total 6733
_reflns_threshold_expression 'I > 2\s(I)'
_cod_data_source_file d3ob01309j2.cif
_cod_data_source_block 8d
_cod_database_code 7159634
_shelxl_version_number 2014/6
_shelx_space_group_comment
;
The symmetry employed for this shelxl refinement is uniquely defined
by the following loop, which should always be used as a source of
symmetry information in preference to the above space-group names.
They are only intended as comments.
;
_shelx_estimated_absorpt_t_max 0.830
_shelx_estimated_absorpt_t_min 0.712
_olex2_refinement_description
;
1.a Ternary CH refined with riding coordinates:
 C13(H13), C1S(H1S)
1.b Aromatic/amide H refined with riding coordinates:
 C5(H5), C4(H4), C3(H3), C2(H2), C7(H7), C8(H8), C10(H10), C11(H11), C15(H15),
 C16(H16), C17(H17), C18(H18), C19(H19), C21(H21), C22(H22), C23(H23), C24(H24),
  C25(H25)
;
_olex2_submission_special_instructions 'No special instructions were received'

loop_
_space_group_symop_operation_xyz
'x, y, z'
'-x, y+1/2, -z+1/2'
'-x, -y, -z'
'x, -y-1/2, z-1/2'

loop_
_atom_site_label
_atom_site_type_symbol
_atom_site_fract_x
_atom_site_fract_y
_atom_site_fract_z
_atom_site_U_iso_or_equiv
_atom_site_adp_type
_atom_site_occupancy
_atom_site_site_symmetry_order
_atom_site_calc_flag
_atom_site_refinement_flags_posn
_atom_site_refinement_flags_adp
_atom_site_refinement_flags_occupancy
_atom_site_disorder_assembly
_atom_site_disorder_group
Pd1 Pd 0.55703(2) 0.22367(2) 0.46642(2) 0.01114(4) Uani 1 1 d . . . . .
Cl1 Cl 0.66064(5) 0.23007(3) 0.36334(2) 0.01867(9) Uani 1 1 d . . . . .
S1 S 0.66630(5) 0.35099(3) 0.50482(2) 0.01641(9) Uani 1 1 d . . . . .
P1 P 0.64016(5) 0.32905(3) 0.60546(2) 0.01162(9) Uani 1 1 d . . . . .
F1 F 0.02602(16) 0.51943(10) 0.61253(9) 0.0501(4) Uani 1 1 d . . . . .
O1 O 0.30766(13) 0.12412(8) 0.60730(6) 0.0162(2) Uani 1 1 d . . . . .
N1 N 0.44592(15) 0.11214(9) 0.44298(8) 0.0140(3) Uani 1 1 d . . . . .
N2 N 0.45877(15) 0.21196(9) 0.55239(7) 0.0124(3) Uani 1 1 d . . . . .
C5 C 0.4447(2) 0.06547(12) 0.38436(10) 0.0185(4) Uani 1 1 d . . . . .
H5 H 0.4995 0.0846 0.3484 0.022 Uiso 1 1 calc R U . . .
C4 C 0.3650(2) -0.01023(13) 0.37515(10) 0.0221(4) Uani 1 1 d . . . . .
H4 H 0.3655 -0.0427 0.3334 0.027 Uiso 1 1 calc R U . . .
C3 C 0.2848(2) -0.03809(12) 0.42735(11) 0.0219(4) Uani 1 1 d . . . . .
H3 H 0.2293 -0.0897 0.4217 0.026 Uiso 1 1 calc R U . . .
C2 C 0.2865(2) 0.01038(12) 0.48806(10) 0.0187(4) Uani 1 1 d . . . . .
H2 H 0.2326 -0.0076 0.5247 0.022 Uiso 1 1 calc R U . . .
C1 C 0.36823(18) 0.08534(11) 0.49408(9) 0.0142(3) Uani 1 1 d . . . . .
C12 C 0.37477(18) 0.14220(11) 0.55750(9) 0.0128(3) Uani 1 1 d . . . . .
C13 C 0.46743(18) 0.27369(11) 0.60986(9) 0.0123(3) Uani 1 1 d . . . . .
H13 H 0.4715 0.2400 0.6542 0.015 Uiso 1 1 calc R U . . .
C6 C 0.34567(18) 0.33790(11) 0.60913(9) 0.0148(3) Uani 1 1 d . . . . .
C7 C 0.2778(2) 0.36958(13) 0.54734(10) 0.0203(4) Uani 1 1 d . . . . .
H7 H 0.3053 0.3489 0.5043 0.024 Uiso 1 1 calc R U . . .
C8 C 0.1699(2) 0.43129(14) 0.54822(12) 0.0289(5) Uani 1 1 d . . . . .
H8 H 0.1237 0.4534 0.5062 0.035 Uiso 1 1 calc R U . . .
C9 C 0.1319(2) 0.45940(15) 0.61120(13) 0.0311(5) Uani 1 1 d . . . . .
C10 C 0.1951(2) 0.42890(14) 0.67332(12) 0.0288(5) Uani 1 1 d . . . . .
H10 H 0.1656 0.4492 0.7161 0.035 Uiso 1 1 calc R U . . .
C11 C 0.3026(2) 0.36785(13) 0.67194(10) 0.0211(4) Uani 1 1 d . . . . .
H11 H 0.3477 0.3460 0.7144 0.025 Uiso 1 1 calc R U . . .
C14 C 0.64075(18) 0.42983(11) 0.65238(9) 0.0134(3) Uani 1 1 d . . . . .
C15 C 0.5818(2) 0.50396(12) 0.61941(10) 0.0217(4) Uani 1 1 d . . . . .
H15 H 0.5474 0.5021 0.5717 0.026 Uiso 1 1 calc R U . . .
C16 C 0.5739(2) 0.58061(13) 0.65699(11) 0.0261(4) Uani 1 1 d . . . . .
H16 H 0.5338 0.6314 0.6349 0.031 Uiso 1 1 calc R U . . .
C17 C 0.6242(2) 0.58326(12) 0.72643(10) 0.0219(4) Uani 1 1 d . . . . .
H17 H 0.6181 0.6359 0.7518 0.026 Uiso 1 1 calc R U . . .
C18 C 0.6831(2) 0.50997(12) 0.75911(9) 0.0183(4) Uani 1 1 d . . . . .
H18 H 0.7176 0.5123 0.8068 0.022 Uiso 1 1 calc R U . . .
C19 C 0.69191(19) 0.43281(11) 0.72227(9) 0.0155(3) Uani 1 1 d . . . . .
H19 H 0.7326 0.3824 0.7446 0.019 Uiso 1 1 calc R U . . .
C20 C 0.77445(19) 0.25870(11) 0.64764(9) 0.0136(3) Uani 1 1 d . . . . .
C21 C 0.74810(19) 0.21120(11) 0.70668(9) 0.0160(3) Uani 1 1 d . . . . .
H21 H 0.6575 0.2145 0.7243 0.019 Uiso 1 1 calc R U . . .
C22 C 0.8543(2) 0.15915(13) 0.73956(10) 0.0224(4) Uani 1 1 d . . . . .
H22 H 0.8366 0.1272 0.7799 0.027 Uiso 1 1 calc R U . . .
C23 C 0.9860(2) 0.15389(14) 0.71349(11) 0.0275(5) Uani 1 1 d . . . . .
H23 H 1.0579 0.1173 0.7355 0.033 Uiso 1 1 calc R U . . .
C24 C 1.0136(2) 0.20169(15) 0.65551(12) 0.0274(4) Uani 1 1 d . . . . .
H24 H 1.1046 0.1982 0.6382 0.033 Uiso 1 1 calc R U . . .
C25 C 0.9086(2) 0.25478(13) 0.62252(10) 0.0208(4) Uani 1 1 d . . . . .
H25 H 0.9279 0.2882 0.5831 0.025 Uiso 1 1 calc R U . . .
Cl3S Cl 1.02247(7) 0.17764(5) 0.47427(3) 0.04100(15) Uani 1 1 d . . . . .
Cl2S Cl 1.17368(8) 0.25122(8) 0.36618(4) 0.0698(3) Uani 1 1 d . . . . .
Cl1S Cl 1.00450(8) 0.09501(7) 0.34073(4) 0.0710(3) Uani 1 1 d . . . . .
C1S C 1.0192(2) 0.19536(19) 0.38484(12) 0.0366(6) Uani 1 1 d . . . . .
H1S H 0.9342 0.2319 0.3695 0.044 Uiso 1 1 calc R U . . .

loop_
_atom_site_aniso_label
_atom_site_aniso_U_11
_atom_site_aniso_U_22
_atom_site_aniso_U_33
_atom_site_aniso_U_23
_atom_site_aniso_U_13
_atom_site_aniso_U_12
Pd1 0.01366(7) 0.01189(6) 0.00806(7) -0.00091(4) 0.00193(4) 0.00044(5)
Cl1 0.0223(2) 0.0230(2) 0.01167(19) -0.00105(16) 0.00646(15) 0.00206(17)
S1 0.0229(2) 0.0170(2) 0.00971(19) -0.00034(15) 0.00360(15) -0.00617(17)
P1 0.0142(2) 0.01169(19) 0.00905(19) -0.00105(15) 0.00166(15) -0.00072(15)
F1 0.0394(8) 0.0481(9) 0.0617(10) -0.0144(8) -0.0013(7) 0.0308(7)
O1 0.0169(6) 0.0164(6) 0.0157(6) 0.0031(5) 0.0041(5) -0.0006(5)
N1 0.0145(7) 0.0124(7) 0.0148(7) -0.0016(5) -0.0010(5) 0.0026(5)
N2 0.0159(7) 0.0132(7) 0.0084(6) -0.0023(5) 0.0028(5) -0.0009(5)
C5 0.0220(9) 0.0173(8) 0.0157(9) -0.0035(7) -0.0004(7) 0.0040(7)
C4 0.0249(10) 0.0179(9) 0.0221(10) -0.0079(7) -0.0047(7) 0.0044(7)
C3 0.0208(9) 0.0131(8) 0.0303(11) -0.0043(7) -0.0058(8) 0.0007(7)
C2 0.0172(8) 0.0145(8) 0.0240(9) 0.0009(7) -0.0001(7) 0.0006(7)
C1 0.0136(8) 0.0124(8) 0.0161(8) -0.0006(6) -0.0015(6) 0.0029(6)
C12 0.0125(7) 0.0118(7) 0.0139(8) 0.0007(6) 0.0002(6) 0.0031(6)
C13 0.0145(8) 0.0125(8) 0.0102(7) -0.0012(6) 0.0029(6) -0.0004(6)
C6 0.0137(8) 0.0143(8) 0.0165(8) -0.0020(6) 0.0018(6) -0.0004(6)
C7 0.0206(9) 0.0213(9) 0.0187(9) -0.0028(7) -0.0006(7) 0.0027(7)
C8 0.0256(10) 0.0281(11) 0.0313(11) 0.0001(9) -0.0069(8) 0.0092(8)
C9 0.0216(10) 0.0264(11) 0.0450(13) -0.0086(10) 0.0009(9) 0.0111(8)
C10 0.0278(11) 0.0305(11) 0.0292(11) -0.0119(9) 0.0084(8) 0.0056(9)
C11 0.0214(9) 0.0235(9) 0.0189(9) -0.0037(7) 0.0046(7) 0.0015(8)
C14 0.0155(8) 0.0121(8) 0.0129(8) -0.0020(6) 0.0024(6) -0.0007(6)
C15 0.0307(10) 0.0168(9) 0.0162(9) 0.0000(7) -0.0051(7) 0.0023(8)
C16 0.0344(11) 0.0144(9) 0.0282(11) -0.0012(8) -0.0037(8) 0.0066(8)
C17 0.0276(10) 0.0152(8) 0.0233(10) -0.0063(7) 0.0046(8) 0.0013(7)
C18 0.0245(9) 0.0179(9) 0.0127(8) -0.0038(7) 0.0031(7) -0.0030(7)
C19 0.0201(8) 0.0136(8) 0.0129(8) 0.0004(6) 0.0019(6) -0.0001(7)
C20 0.0146(8) 0.0128(8) 0.0131(8) -0.0049(6) -0.0004(6) -0.0002(6)
C21 0.0184(8) 0.0144(8) 0.0150(8) -0.0029(6) 0.0004(6) 0.0026(7)
C22 0.0275(10) 0.0181(9) 0.0201(9) -0.0023(7) -0.0064(7) 0.0043(8)
C23 0.0226(10) 0.0250(10) 0.0327(11) -0.0106(9) -0.0094(8) 0.0097(8)
C24 0.0145(9) 0.0338(11) 0.0337(12) -0.0128(9) 0.0009(8) 0.0036(8)
C25 0.0175(9) 0.0228(9) 0.0225(10) -0.0066(8) 0.0044(7) -0.0019(7)
Cl3S 0.0399(3) 0.0587(4) 0.0243(3) -0.0041(3) 0.0028(2) 0.0167(3)
Cl2S 0.0287(3) 0.1289(8) 0.0502(4) 0.0344(5) -0.0052(3) -0.0030(4)
Cl1S 0.0453(4) 0.1068(7) 0.0567(5) -0.0513(5) -0.0178(3) 0.0321(4)
C1S 0.0238(11) 0.0622(16) 0.0230(11) -0.0029(11) -0.0023(8) 0.0116(11)

loop_
_atom_type_symbol
_atom_type_description
_atom_type_scat_dispersion_real
_atom_type_scat_dispersion_imag
_atom_type_scat_source
C C 0.0033 0.0016 'International Tables Vol C Tables 4.2.6.8 and 6.1.1.4'
H H 0.0000 0.0000 'International Tables Vol C Tables 4.2.6.8 and 6.1.1.4'
Cl Cl 0.1484 0.1585 'International Tables Vol C Tables 4.2.6.8 and 6.1.1.4'
F F 0.0171 0.0103 'International Tables Vol C Tables 4.2.6.8 and 6.1.1.4'
N N 0.0061 0.0033 'International Tables Vol C Tables 4.2.6.8 and 6.1.1.4'
O O 0.0106 0.0060 'International Tables Vol C Tables 4.2.6.8 and 6.1.1.4'
P P 0.1023 0.0942 'International Tables Vol C Tables 4.2.6.8 and 6.1.1.4'
Pd Pd -0.9988 1.0072 'International Tables Vol C Tables 4.2.6.8 and 6.1.1.4'
S S 0.1246 0.1234 'International Tables Vol C Tables 4.2.6.8 and 6.1.1.4'

loop_
_geom_angle_atom_site_label_1
_geom_angle_atom_site_label_2
_geom_angle_atom_site_label_3
_geom_angle
_geom_angle_site_symmetry_1
_geom_angle_site_symmetry_3
_geom_angle_publ_flag
S1 Pd1 Cl1 91.760(16) . . ?
N1 Pd1 Cl1 95.35(4) . . ?
N1 Pd1 S1 172.79(4) . . ?
N2 Pd1 Cl1 176.08(4) . . ?
N2 Pd1 S1 92.05(4) . . ?
N2 Pd1 N1 80.82(6) . . ?
P1 S1 Pd1 94.54(2) . . ?
C13 P1 S1 107.99(6) . . ?
C14 P1 S1 110.50(6) . . ?
C14 P1 C13 109.61(8) . . ?
C14 P1 C20 108.59(8) . . ?
C20 P1 S1 113.27(6) . . ?
C20 P1 C13 106.77(8) . . ?
C5 N1 Pd1 126.99(13) . . ?
C5 N1 C1 119.66(16) . . ?
C1 N1 Pd1 113.35(11) . . ?
C12 N2 Pd1 117.28(11) . . ?
C12 N2 C13 117.06(14) . . ?
C13 N2 Pd1 125.65(11) . . ?
N1 C5 H5 119.4 . . ?
N1 C5 C4 121.25(18) . . ?
C4 C5 H5 119.4 . . ?
C5 C4 H4 120.3 . . ?
C3 C4 C5 119.42(18) . . ?
C3 C4 H4 120.3 . . ?
C4 C3 H3 120.4 . . ?
C4 C3 C2 119.16(18) . . ?
C2 C3 H3 120.4 . . ?
C3 C2 H2 120.7 . . ?
C1 C2 C3 118.64(18) . . ?
C1 C2 H2 120.7 . . ?
N1 C1 C2 121.88(16) . . ?
N1 C1 C12 115.96(15) . . ?
C2 C1 C12 122.16(16) . . ?
O1 C12 N2 125.92(16) . . ?
O1 C12 C1 121.51(16) . . ?
N2 C12 C1 112.56(15) . . ?
P1 C13 H13 108.3 . . ?
N2 C13 P1 104.58(11) . . ?
N2 C13 H13 108.3 . . ?
N2 C13 C6 115.34(14) . . ?
C6 C13 P1 111.78(12) . . ?
C6 C13 H13 108.3 . . ?
C7 C6 C13 121.62(16) . . ?
C7 C6 C11 119.09(17) . . ?
C11 C6 C13 119.27(16) . . ?
C6 C7 H7 119.8 . . ?
C6 C7 C8 120.41(18) . . ?
C8 C7 H7 119.8 . . ?
C7 C8 H8 120.8 . . ?
C9 C8 C7 118.5(2) . . ?
C9 C8 H8 120.8 . . ?
F1 C9 C8 118.8(2) . . ?
F1 C9 C10 118.3(2) . . ?
C8 C9 C10 122.89(19) . . ?
C9 C10 H10 120.9 . . ?
C9 C10 C11 118.25(19) . . ?
C11 C10 H10 120.9 . . ?
C6 C11 H11 119.6 . . ?
C10 C11 C6 120.89(19) . . ?
C10 C11 H11 119.6 . . ?
C15 C14 P1 119.34(14) . . ?
C19 C14 P1 120.27(13) . . ?
C19 C14 C15 120.29(16) . . ?
C14 C15 H15 120.3 . . ?
C16 C15 C14 119.36(18) . . ?
C16 C15 H15 120.3 . . ?
C15 C16 H16 119.9 . . ?
C17 C16 C15 120.21(18) . . ?
C17 C16 H16 119.9 . . ?
C16 C17 H17 119.7 . . ?
C18 C17 C16 120.51(17) . . ?
C18 C17 H17 119.7 . . ?
C17 C18 H18 120.0 . . ?
C17 C18 C19 120.00(17) . . ?
C19 C18 H18 120.0 . . ?
C14 C19 H19 120.2 . . ?
C18 C19 C14 119.63(17) . . ?
C18 C19 H19 120.2 . . ?
C21 C20 P1 120.88(13) . . ?
C25 C20 P1 119.24(14) . . ?
C25 C20 C21 119.82(17) . . ?
C20 C21 H21 120.0 . . ?
C22 C21 C20 120.03(17) . . ?
C22 C21 H21 120.0 . . ?
C21 C22 H22 120.0 . . ?
C23 C22 C21 119.92(19) . . ?
C23 C22 H22 120.0 . . ?
C22 C23 H23 119.8 . . ?
C22 C23 C24 120.39(19) . . ?
C24 C23 H23 119.8 . . ?
C23 C24 H24 119.9 . . ?
C23 C24 C25 120.23(19) . . ?
C25 C24 H24 119.9 . . ?
C20 C25 H25 120.2 . . ?
C24 C25 C20 119.58(19) . . ?
C24 C25 H25 120.2 . . ?
Cl3S C1S Cl2S 109.90(13) . . ?
Cl3S C1S Cl1S 109.70(16) . . ?
Cl3S C1S H1S 108.8 . . ?
Cl2S C1S Cl1S 110.94(13) . . ?
Cl2S C1S H1S 108.8 . . ?
Cl1S C1S H1S 108.8 . . ?

loop_
_geom_bond_atom_site_label_1
_geom_bond_atom_site_label_2
_geom_bond_distance
_geom_bond_site_symmetry_2
_geom_bond_publ_flag
Pd1 Cl1 2.3024(4) . ?
Pd1 S1 2.3003(5) . ?
Pd1 N1 2.0361(15) . ?
Pd1 N2 1.9854(14) . ?
S1 P1 2.0139(6) . ?
P1 C13 1.8448(17) . ?
P1 C14 1.7936(17) . ?
P1 C20 1.8008(18) . ?
F1 C9 1.360(2) . ?
O1 C12 1.232(2) . ?
N1 C5 1.341(2) . ?
N1 C1 1.348(2) . ?
N2 C12 1.341(2) . ?
N2 C13 1.458(2) . ?
C5 H5 0.9500 . ?
C5 C4 1.386(3) . ?
C4 H4 0.9500 . ?
C4 C3 1.384(3) . ?
C3 H3 0.9500 . ?
C3 C2 1.390(3) . ?
C2 H2 0.9500 . ?
C2 C1 1.384(2) . ?
C1 C12 1.503(2) . ?
C13 H13 1.0000 . ?
C13 C6 1.512(2) . ?
C6 C7 1.391(3) . ?
C6 C11 1.395(2) . ?
C7 H7 0.9500 . ?
C7 C8 1.391(3) . ?
C8 H8 0.9500 . ?
C8 C9 1.371(3) . ?
C9 C10 1.373(3) . ?
C10 H10 0.9500 . ?
C10 C11 1.382(3) . ?
C11 H11 0.9500 . ?
C14 C15 1.395(2) . ?
C14 C19 1.394(2) . ?
C15 H15 0.9500 . ?
C15 C16 1.389(3) . ?
C16 H16 0.9500 . ?
C16 C17 1.383(3) . ?
C17 H17 0.9500 . ?
C17 C18 1.382(3) . ?
C18 H18 0.9500 . ?
C18 C19 1.389(2) . ?
C19 H19 0.9500 . ?
C20 C21 1.397(3) . ?
C20 C25 1.397(2) . ?
C21 H21 0.9500 . ?
C21 C22 1.388(3) . ?
C22 H22 0.9500 . ?
C22 C23 1.385(3) . ?
C23 H23 0.9500 . ?
C23 C24 1.385(3) . ?
C24 H24 0.9500 . ?
C24 C25 1.391(3) . ?
C25 H25 0.9500 . ?
Cl3S C1S 1.749(2) . ?
Cl2S C1S 1.755(3) . ?
Cl1S C1S 1.761(3) . ?
C1S H1S 1.0000 . ?

loop_
_geom_torsion_atom_site_label_1
_geom_torsion_atom_site_label_2
_geom_torsion_atom_site_label_3
_geom_torsion_atom_site_label_4
_geom_torsion
_geom_torsion_site_symmetry_1
_geom_torsion_site_symmetry_2
_geom_torsion_site_symmetry_3
_geom_torsion_site_symmetry_4
_geom_torsion_publ_flag
Pd1 N1 C5 C4 179.35(13) . . . . ?
Pd1 N1 C1 C2 -179.44(13) . . . . ?
Pd1 N1 C1 C12 1.14(18) . . . . ?
Pd1 N2 C12 O1 178.96(14) . . . . ?
Pd1 N2 C12 C1 -1.42(18) . . . . ?
Pd1 N2 C13 P1 -25.68(16) . . . . ?
Pd1 N2 C13 C6 97.51(16) . . . . ?
S1 P1 C13 N2 40.15(12) . . . . ?
S1 P1 C13 C6 -85.32(12) . . . . ?
S1 P1 C14 C15 34.70(16) . . . . ?
S1 P1 C14 C19 -149.08(13) . . . . ?
S1 P1 C20 C21 -156.39(12) . . . . ?
S1 P1 C20 C25 26.41(16) . . . . ?
P1 C13 C6 C7 85.80(19) . . . . ?
P1 C13 C6 C11 -92.55(18) . . . . ?
P1 C14 C15 C16 175.86(16) . . . . ?
P1 C14 C19 C18 -175.79(14) . . . . ?
P1 C20 C21 C22 -178.25(14) . . . . ?
P1 C20 C25 C24 178.95(15) . . . . ?
F1 C9 C10 C11 179.9(2) . . . . ?
N1 C5 C4 C3 0.2(3) . . . . ?
N1 C1 C12 O1 179.77(15) . . . . ?
N1 C1 C12 N2 0.1(2) . . . . ?
N2 C13 C6 C7 -33.5(2) . . . . ?
N2 C13 C6 C11 148.16(16) . . . . ?
C5 N1 C1 C2 0.1(3) . . . . ?
C5 N1 C1 C12 -179.35(15) . . . . ?
C5 C4 C3 C2 -0.3(3) . . . . ?
C4 C3 C2 C1 0.3(3) . . . . ?
C3 C2 C1 N1 -0.2(3) . . . . ?
C3 C2 C1 C12 179.22(16) . . . . ?
C2 C1 C12 O1 0.4(3) . . . . ?
C2 C1 C12 N2 -179.29(16) . . . . ?
C1 N1 C5 C4 -0.1(3) . . . . ?
C12 N2 C13 P1 155.79(12) . . . . ?
C12 N2 C13 C6 -81.02(19) . . . . ?
C13 P1 C14 C15 -84.20(16) . . . . ?
C13 P1 C14 C19 92.02(15) . . . . ?
C13 P1 C20 C21 -37.65(16) . . . . ?
C13 P1 C20 C25 145.15(14) . . . . ?
C13 N2 C12 O1 -2.4(3) . . . . ?
C13 N2 C12 C1 177.23(14) . . . . ?
C13 C6 C7 C8 -177.37(18) . . . . ?
C13 C6 C11 C10 177.67(18) . . . . ?
C6 C7 C8 C9 -0.4(3) . . . . ?
C7 C6 C11 C10 -0.7(3) . . . . ?
C7 C8 C9 F1 -179.7(2) . . . . ?
C7 C8 C9 C10 -0.4(4) . . . . ?
C8 C9 C10 C11 0.7(4) . . . . ?
C9 C10 C11 C6 -0.1(3) . . . . ?
C11 C6 C7 C8 1.0(3) . . . . ?
C14 P1 C13 N2 160.59(11) . . . . ?
C14 P1 C13 C6 35.12(14) . . . . ?
C14 P1 C20 C21 80.46(16) . . . . ?
C14 P1 C20 C25 -96.74(15) . . . . ?
C14 C15 C16 C17 0.1(3) . . . . ?
C15 C14 C19 C18 0.4(3) . . . . ?
C15 C16 C17 C18 0.2(3) . . . . ?
C16 C17 C18 C19 -0.2(3) . . . . ?
C17 C18 C19 C14 -0.1(3) . . . . ?
C19 C14 C15 C16 -0.4(3) . . . . ?
C20 P1 C13 N2 -81.97(12) . . . . ?
C20 P1 C13 C6 152.56(12) . . . . ?
C20 P1 C14 C15 159.50(15) . . . . ?
C20 P1 C14 C19 -24.28(17) . . . . ?
C20 C21 C22 C23 -0.5(3) . . . . ?
C21 C20 C25 C24 1.7(3) . . . . ?
C21 C22 C23 C24 1.3(3) . . . . ?
C22 C23 C24 C25 -0.7(3) . . . . ?
C23 C24 C25 C20 -0.9(3) . . . . ?
C25 C20 C21 C22 -1.1(3) . . . . ?
